data_4504154
loop_
_publ_author_name
'Barreiro, Elena'
'Casas, Jos\'e S.'
'Couce, Mar\'ia D.'
'S\'anchez, Agust\'in'
'Sordo, Jos\'e'
'Varela, Jos\'e M.'
'V\'azquez-L\'opez, Ezequiel M.'

_publ_section_title
;
 The Influence of 5-Substituents on the Supramolecular Structures of
 Rhodanine Derivatives
;
_journal_issue 10
_journal_name_full 'Crystal Growth &amp; Design'
_journal_page_first 1964
_journal_paper_doi 10.1021/cg060859d
_journal_volume 7
_journal_year 2007
_chemical_formula_sum 'C11 H9 N O2 S2'
_chemical_formula_weight 251.31
_chemical_name_systematic
;
 ?
;
_space_group_IT_number 14
_symmetry_cell_setting monoclinic
_symmetry_space_group_name_Hall '-P 2ybc'
_symmetry_space_group_name_H-M 'P 1 21/c 1'
_atom_sites_solution_hydrogens geom
_atom_sites_solution_primary direct
_atom_sites_solution_secondary difmap
_audit_creation_method SHELXL-97
_cell_angle_alpha 90.00
_cell_angle_beta 92.494(3)
_cell_angle_gamma 90.00
_cell_formula_units_Z 4
_cell_length_a 5.1827(7)
_cell_length_b 10.5154(16)
_cell_length_c 20.731(3)
_cell_measurement_temperature 293(2)
_cell_volume 1128.7(3)
_computing_cell_refinement 'Bruker SMART'
_computing_data_collection 'Bruker SMART'
_computing_data_reduction 'Bruker SHELXTL'
_computing_molecular_graphics 'Bruker SHELXTL'
_computing_publication_material 'Bruker SHELXTL'
_computing_structure_refinement 'SHELXL-97 (Sheldrick, 1997)'
_computing_structure_solution 'SHELXS-97 (Sheldrick, 1990)'
_diffrn_ambient_temperature 293(2)
_diffrn_measured_fraction_theta_full 0.936
_diffrn_measured_fraction_theta_max 0.936
_diffrn_measurement_device_type 'CCD area detector'
_diffrn_measurement_method 'phi and omega scans'
_diffrn_radiation_monochromator graphite
_diffrn_radiation_source 'fine-focus sealed tube'
_diffrn_radiation_type MoK\a
_diffrn_radiation_wavelength 0.71073
_diffrn_reflns_av_R_equivalents 0.0559
_diffrn_reflns_av_sigmaI/netI 0.1050
_diffrn_reflns_limit_h_max 6
_diffrn_reflns_limit_h_min -6
_diffrn_reflns_limit_k_max 9
_diffrn_reflns_limit_k_min -13
_diffrn_reflns_limit_l_max 27
_diffrn_reflns_limit_l_min -26
_diffrn_reflns_number 6311
_diffrn_reflns_theta_full 27.99
_diffrn_reflns_theta_max 27.99
_diffrn_reflns_theta_min 1.97
_exptl_absorpt_coefficient_mu 0.454
_exptl_absorpt_correction_T_max 1.000000
_exptl_absorpt_correction_T_min 0.784888
_exptl_absorpt_correction_type multi-scan
_exptl_crystal_colour yellow
_exptl_crystal_density_diffrn 1.479
_exptl_crystal_density_method 'not measured'
_exptl_crystal_description prism
_exptl_crystal_F_000 520
_exptl_crystal_size_max .44
_exptl_crystal_size_mid .06
_exptl_crystal_size_min .33
_refine_diff_density_max 0.202
_refine_diff_density_min -0.187
_refine_diff_density_rms 0.046
_refine_ls_extinction_method none
_refine_ls_goodness_of_fit_ref 0.816
_refine_ls_hydrogen_treatment mixed
_refine_ls_matrix_type full
_refine_ls_number_parameters 149
_refine_ls_number_reflns 2548
_refine_ls_number_restraints 0
_refine_ls_restrained_S_all 0.816
_refine_ls_R_factor_all 0.1236
_refine_ls_R_factor_gt 0.0443
_refine_ls_shift/su_max 1.098
_refine_ls_shift/su_mean 0.155
_refine_ls_structure_factor_coef Fsqd
_refine_ls_weighting_details 'calc w=1/[\s^2^(Fo^2^)+(0.0313P)^2^+0.0000P] where P=(Fo^2^+2Fc^2^)/3'
_refine_ls_weighting_scheme calc
_refine_ls_wR_factor_gt 0.0746
_refine_ls_wR_factor_ref 0.0911
_reflns_number_gt 1256
_reflns_number_total 2548
_reflns_threshold_expression >2sigma(I)
_cod_data_source_file cg060859dsi20070710_043617.cif
_cod_data_source_block 5
_cod_depositor_comments
;
The following automatic conversions were performed:

'_symmetry_cell_setting' value 'Monoclinic' changed to 'monoclinic'
according to /home/saulius/struct/CIF-dictionaries/cif_core.dic
dictionary named 'cif_core.dic' version 2.4.1 from 2010-06-29.

Automatic conversion script
Id: cif_fix_values 1715 2011-07-08 13:25:40Z adriana 
;
_cod_original_sg_symbol_H-M P2(1)/c
_cod_database_code 4504154

loop_
_symmetry_equiv_pos_as_xyz
'x, y, z'
'-x, y+1/2, -z+1/2'
'-x, -y, -z'
'x, -y-1/2, z-1/2'

loop_
_atom_site_label
_atom_site_type_symbol
_atom_site_fract_x
_atom_site_fract_y
_atom_site_fract_z
_atom_site_U_iso_or_equiv
_atom_site_adp_type
_atom_site_occupancy
_atom_site_symmetry_multiplicity
_atom_site_calc_flag
_atom_site_refinement_flags
S1 S 0.00674(15) 0.81928(7) 0.02855(4) 0.0523(2) Uani 1 1 d .
O1 O -0.2389(3) 0.48125(18) 0.05707(8) 0.0511(5) Uani 1 1 d .
N1 N -0.3344(5) 0.6550(2) -0.00582(11) 0.0446(6) Uani 1 1 d .
C1 C -0.1922(5) 0.5909(3) 0.04120(12) 0.0403(7) Uani 1 1 d .
H1 H -0.481(5) 0.619(3) -0.0257(13) 0.071(10) Uiso 1 1 d .
S2 S -0.39961(17) 0.86681(8) -0.07509(4) 0.0692(3) Uani 1 1 d .
O2 O 0.9708(4) 0.86025(18) 0.26532(9) 0.0618(6) Uani 1 1 d .
C2 C -0.2615(5) 0.7758(3) -0.02040(12) 0.0447(7) Uani 1 1 d .
C3 C 0.0151(5) 0.6720(3) 0.06805(12) 0.0408(7) Uani 1 1 d .
C4 C 0.1747(5) 0.6300(3) 0.11592(12) 0.0438(7) Uani 1 1 d .
H4 H 0.1442 0.5464 0.1281 0.053 Uiso 1 1 calc R
C5 C 0.3861(5) 0.6904(3) 0.15223(12) 0.0408(7) Uani 1 1 d .
C6 C 0.5262(5) 0.6194(3) 0.19842(12) 0.0461(7) Uani 1 1 d .
H6 H 0.4837 0.5342 0.2038 0.055 Uiso 1 1 calc R
C7 C 0.7251(5) 0.6701(3) 0.23634(12) 0.0470(7) Uani 1 1 d .
H7 H 0.8171 0.6197 0.2662 0.056 Uiso 1 1 calc R
C8 C 0.7856(5) 0.7969(3) 0.22937(13) 0.0451(7) Uani 1 1 d .
C9 C 0.6540(5) 0.8690(3) 0.18282(13) 0.0530(8) Uani 1 1 d .
H9 H 0.6993 0.9537 0.1770 0.064 Uiso 1 1 calc R
C10 C 0.4571(5) 0.8166(3) 0.14515(13) 0.0513(8) Uani 1 1 d .
H10 H 0.3698 0.8666 0.1143 0.062 Uiso 1 1 calc R
C11 C 1.1177(5) 0.7911(3) 0.31331(14) 0.0622(9) Uani 1 1 d .
H11A H 1.2392 0.8471 0.3350 0.093 Uiso 1 1 calc R
H11B H 1.2089 0.7234 0.2932 0.093 Uiso 1 1 calc R
H11C H 1.0038 0.7562 0.3440 0.093 Uiso 1 1 calc R

loop_
_atom_site_aniso_label
_atom_site_aniso_U_11
_atom_site_aniso_U_22
_atom_site_aniso_U_33
_atom_site_aniso_U_23
_atom_site_aniso_U_13
_atom_site_aniso_U_12
S1 0.0586(5) 0.0471(5) 0.0498(5) 0.0067(4) -0.0112(4) -0.0158(4)
O1 0.0627(14) 0.0425(12) 0.0467(11) 0.0038(10) -0.0140(10) -0.0145(10)
N1 0.0446(15) 0.0458(17) 0.0424(14) 0.0037(12) -0.0106(12) -0.0117(12)
C1 0.0459(19) 0.0423(18) 0.0326(16) -0.0024(14) 0.0009(14) -0.0057(15)
S2 0.0796(7) 0.0603(6) 0.0654(6) 0.0209(5) -0.0240(5) -0.0130(5)
O2 0.0585(14) 0.0613(14) 0.0631(13) -0.0080(11) -0.0246(11) -0.0066(11)
C2 0.0479(18) 0.0437(19) 0.0420(16) 0.0007(14) -0.0034(14) -0.0106(14)
C3 0.0407(16) 0.0437(17) 0.0377(15) -0.0008(14) -0.0011(13) -0.0072(14)
C4 0.0482(18) 0.0417(17) 0.0417(16) -0.0017(14) 0.0022(14) -0.0056(14)
C5 0.0439(17) 0.0414(17) 0.0367(15) -0.0012(14) -0.0032(13) -0.0044(15)
C6 0.0518(19) 0.0418(17) 0.0443(17) -0.0031(14) -0.0015(15) -0.0060(15)
C7 0.0486(18) 0.049(2) 0.0421(16) 0.0021(15) -0.0064(14) 0.0038(15)
C8 0.0420(17) 0.0453(19) 0.0474(17) -0.0101(15) -0.0050(14) -0.0024(15)
C9 0.060(2) 0.0410(18) 0.0570(19) -0.0002(16) -0.0132(16) -0.0079(16)
C10 0.060(2) 0.0425(18) 0.0499(18) 0.0043(15) -0.0139(16) -0.0021(17)
C11 0.056(2) 0.073(2) 0.056(2) -0.0110(17) -0.0189(17) -0.0010(17)

loop_
_atom_type_symbol
_atom_type_description
_atom_type_scat_dispersion_real
_atom_type_scat_dispersion_imag
_atom_type_scat_source
C C 0.0033 0.0016 'International Tables Vol C Tables 4.2.6.8 and 6.1.1.4'
H H 0.0000 0.0000 'International Tables Vol C Tables 4.2.6.8 and 6.1.1.4'
N N 0.0061 0.0033 'International Tables Vol C Tables 4.2.6.8 and 6.1.1.4'
O O 0.0106 0.0060 'International Tables Vol C Tables 4.2.6.8 and 6.1.1.4'
S S 0.1246 0.1234 'International Tables Vol C Tables 4.2.6.8 and 6.1.1.4'

loop_
_geom_angle_atom_site_label_1
_geom_angle_atom_site_label_2
_geom_angle_atom_site_label_3
_geom_angle
C2 S1 C3 92.47(13)
C2 N1 C1 118.0(2)
O1 C1 N1 123.1(2)
O1 C1 C3 126.6(3)
N1 C1 C3 110.3(2)
C8 O2 C11 118.3(2)
N1 C2 S2 125.8(2)
N1 C2 S1 109.66(19)
S2 C2 S1 124.51(17)
C4 C3 C1 120.6(3)
C4 C3 S1 129.8(2)
C1 C3 S1 109.57(19)
C3 C4 C5 132.0(3)
C10 C5 C6 116.9(2)
C10 C5 C4 124.3(2)
C6 C5 C4 118.8(3)
C7 C6 C5 122.7(3)
C6 C7 C8 118.9(3)
O2 C8 C7 125.0(2)
O2 C8 C9 115.3(3)
C7 C8 C9 119.7(2)
C10 C9 C8 120.5(3)
C9 C10 C5 121.2(3)

loop_
_geom_bond_atom_site_label_1
_geom_bond_atom_site_label_2
_geom_bond_distance
S1 C2 1.746(3)
S1 C3 1.751(3)
O1 C1 1.226(3)
N1 C2 1.363(3)
N1 C1 1.373(3)
C1 C3 1.463(4)
S2 C2 1.626(3)
O2 C8 1.363(3)
O2 C11 1.426(3)
C3 C4 1.339(3)
C4 C5 1.449(3)
C5 C10 1.386(4)
C5 C6 1.394(3)
C6 C7 1.376(3)
C7 C8 1.379(4)
C8 C9 1.383(3)
C9 C10 1.373(3)

loop_
_geom_hbond_atom_site_label_D
_geom_hbond_atom_site_label_H
_geom_hbond_atom_site_label_A
_geom_hbond_distance_DH
_geom_hbond_distance_HA
_geom_hbond_distance_DA
_geom_hbond_angle_DHA
_geom_hbond_site_symmetry_A
N1 H1 O1 0.93(3) 1.89(3) 2.805(3) 170(2) 3_465
C9 H9 S2 0.93 3.19 3.767(3) 122.3 3_575
C11 H11A O1 0.96 2.65 3.386(3) 134.4 2_655
C10 H10 S1 0.93 2.58 3.286(3) 133.0 .

loop_
_geom_torsion_atom_site_label_1
_geom_torsion_atom_site_label_2
_geom_torsion_atom_site_label_3
_geom_torsion_atom_site_label_4
_geom_torsion
C3 C4 C5 C10 3.9(5)
S1 C3 C4 C5 2.0(5)

loop_
_cod_related_entry_id
_cod_related_entry_database
_cod_related_entry_code
1 ChemSpider 1042558
